data_7238773
loop_
_publ_author_name
'Khurana, Jitender M.'
'Lumb, Anshika'
'Chaudhary, Ankita'
'Nand, Bhaskara'

_publ_section_title
;
 Synthesis and in vitro evaluation of antioxidant activity of diverse
 naphthopyranopyrimidines, diazaanthra[2,3-d][1,3]dioxole-7,9-dione and
 tetrahydrobenzo[a]xanthen-11-ones
;
_journal_issue 6
_journal_name_full 'RSC Adv.'
_journal_page_first 1844
_journal_paper_doi 10.1039/C2RA22406B
_journal_volume 3
_journal_year 2013
_chemical_formula_moiety 'C23 H17 Cl N2 O3'
_chemical_formula_sum 'C23 H17 Cl N2 O3'
_chemical_formula_weight 404.84
_space_group_IT_number 61
_space_group_name_Hall '-P 2ac 2ab'
_space_group_name_H-M_alt 'P b c a'
_symmetry_cell_setting orthorhombic
_symmetry_space_group_name_Hall '-P 2ac 2ab'
_symmetry_space_group_name_H-M 'P b c a'
_atom_sites_solution_hydrogens geom
_atom_sites_solution_primary direct
_atom_sites_solution_secondary difmap
_audit_creation_method SHELXL-97
_cell_angle_alpha 90.00
_cell_angle_beta 90.00
_cell_angle_gamma 90.00
_cell_formula_units_Z 8
_cell_length_a 9.2896(16)
_cell_length_b 19.504(4)
_cell_length_c 20.846(4)
_cell_measurement_temperature 293(2)
_cell_volume 3777.0(12)
_computing_structure_refinement 'SHELXL-97 (Sheldrick, 2008)'
_diffrn_ambient_temperature 293(2)
_diffrn_measured_fraction_theta_full 0.999
_diffrn_measured_fraction_theta_max 0.999
_diffrn_radiation_monochromator graphite
_diffrn_radiation_source 'fine-focus sealed tube'
_diffrn_radiation_type MoK\a
_diffrn_radiation_wavelength 0.71073
_diffrn_reflns_av_R_equivalents 0.0292
_diffrn_reflns_av_sigmaI/netI 0.0383
_diffrn_reflns_limit_h_max 11
_diffrn_reflns_limit_h_min -11
_diffrn_reflns_limit_k_max 24
_diffrn_reflns_limit_k_min -12
_diffrn_reflns_limit_l_max 25
_diffrn_reflns_limit_l_min -16
_diffrn_reflns_number 12277
_diffrn_reflns_theta_full 26.00
_diffrn_reflns_theta_max 26.00
_diffrn_reflns_theta_min 2.94
_exptl_absorpt_coefficient_mu 0.231
_exptl_absorpt_correction_T_max 0.9684
_exptl_absorpt_correction_T_min 0.9553
_exptl_absorpt_correction_type multi-scan
_exptl_absorpt_process_details sadabs
_exptl_crystal_density_diffrn 1.424
_exptl_crystal_density_method 'not measured'
_exptl_crystal_F_000 1680
_exptl_crystal_size_max 0.20
_exptl_crystal_size_mid 0.18
_exptl_crystal_size_min 0.14
_refine_diff_density_max 0.278
_refine_diff_density_min -0.329
_refine_diff_density_rms 0.042
_refine_ls_extinction_method none
_refine_ls_goodness_of_fit_ref 1.031
_refine_ls_hydrogen_treatment constr
_refine_ls_matrix_type full
_refine_ls_number_parameters 262
_refine_ls_number_reflns 3702
_refine_ls_number_restraints 0
_refine_ls_restrained_S_all 1.031
_refine_ls_R_factor_all 0.0785
_refine_ls_R_factor_gt 0.0552
_refine_ls_shift/su_max 0.000
_refine_ls_shift/su_mean 0.000
_refine_ls_structure_factor_coef Fsqd
_refine_ls_weighting_details 'calc w=1/[\s^2^(Fo^2^)+(0.0472P)^2^+2.2357P] where P=(Fo^2^+2Fc^2^)/3'
_refine_ls_weighting_scheme calc
_refine_ls_wR_factor_gt 0.1161
_refine_ls_wR_factor_ref 0.1260
_reflns_number_gt 2817
_reflns_number_total 3702
_reflns_threshold_expression >2\s(I)
_cod_data_source_file c2ra22406b.txt
_cod_data_source_block ah-9
_cod_original_cell_volume 3777.0(13)
_cod_original_sg_symbol_H-M Pbca
_cod_database_code 7238773

loop_
_symmetry_equiv_pos_as_xyz
'x, y, z'
'-x+1/2, -y, z+1/2'
'x+1/2, -y+1/2, -z'
'-x, y+1/2, -z+1/2'
'-x, -y, -z'
'x-1/2, y, -z-1/2'
'-x-1/2, y-1/2, z'
'x, -y-1/2, z-1/2'

loop_
_atom_site_label
_atom_site_type_symbol
_atom_site_fract_x
_atom_site_fract_y
_atom_site_fract_z
_atom_site_U_iso_or_equiv
_atom_site_adp_type
_atom_site_occupancy
_atom_site_symmetry_multiplicity
_atom_site_calc_flag
_atom_site_refinement_flags
Cl1 Cl 0.87520(9) 0.13945(4) 0.74532(4) 0.0692(3) Uani 1 1 d .
O1 O 1.10502(16) 0.49776(9) 0.64349(8) 0.0399(4) Uani 1 1 d .
O3 O 0.89866(18) 0.34606(9) 0.49369(9) 0.0463(5) Uani 1 1 d .
C16 C 1.3957(2) 0.37029(12) 0.61871(11) 0.0301(5) Uani 1 1 d .
C14 C 1.2362(2) 0.46201(12) 0.64554(11) 0.0331(5) Uani 1 1 d .
N1 N 0.89642(19) 0.52210(10) 0.59326(10) 0.0375(5) Uani 1 1 d .
C15 C 1.2557(2) 0.40056(11) 0.61614(11) 0.0294(5) Uani 1 1 d .
C7 C 1.1312(2) 0.36447(11) 0.58339(11) 0.0296(5) Uani 1 1 d .
H7 H 1.1653 0.3457 0.5425 0.035 Uiso 1 1 calc R
C21 C 1.5072(2) 0.40436(13) 0.65215(11) 0.0339(6) Uani 1 1 d .
C8 C 1.0139(2) 0.41574(12) 0.56979(11) 0.0304(5) Uani 1 1 d .
C13 C 1.0063(2) 0.47549(12) 0.60087(11) 0.0319(5) Uani 1 1 d .
C17 C 1.4273(2) 0.30687(12) 0.58892(11) 0.0343(5) Uani 1 1 d .
H17 H 1.3550 0.2834 0.5673 0.041 Uiso 1 1 calc R
C6 C 1.0736(2) 0.30569(12) 0.62443(11) 0.0287(5) Uani 1 1 d .
N2 N 0.7900(2) 0.44673(10) 0.51997(10) 0.0369(5) Uani 1 1 d .
C9 C 0.9017(2) 0.39852(13) 0.52530(11) 0.0328(5) Uani 1 1 d .
O2 O 0.6830(2) 0.54756(10) 0.54670(10) 0.0604(6) Uani 1 1 d .
C18 C 1.5626(3) 0.27983(13) 0.59159(12) 0.0402(6) Uani 1 1 d .
H18 H 1.5818 0.2383 0.5714 0.048 Uiso 1 1 calc R
C23 C 1.3445(3) 0.49606(13) 0.67954(12) 0.0419(6) Uani 1 1 d .
H23 H 1.3258 0.5377 0.6996 0.050 Uiso 1 1 calc R
C22 C 1.4770(3) 0.46748(13) 0.68271(12) 0.0421(6) Uani 1 1 d .
H22 H 1.5495 0.4897 0.7054 0.051 Uiso 1 1 calc R
C11 C 0.7829(2) 0.50749(13) 0.55257(12) 0.0381(6) Uani 1 1 d .
C3 C 0.9548(3) 0.20298(13) 0.69842(12) 0.0398(6) Uani 1 1 d .
C20 C 1.6456(2) 0.37437(14) 0.65382(12) 0.0419(6) Uani 1 1 d .
H20 H 1.7196 0.3966 0.6755 0.050 Uiso 1 1 calc R
C1 C 1.0462(3) 0.24151(12) 0.59912(12) 0.0381(6) Uani 1 1 d .
H1 H 1.0687 0.2329 0.5564 0.046 Uiso 1 1 calc R
C2 C 0.9862(3) 0.18977(13) 0.63588(13) 0.0438(6) Uani 1 1 d .
H2 H 0.9676 0.1469 0.6182 0.053 Uiso 1 1 calc R
C19 C 1.6726(3) 0.31372(14) 0.62432(13) 0.0449(7) Uani 1 1 d .
H19 H 1.7643 0.2947 0.6259 0.054 Uiso 1 1 calc R
C4 C 0.9819(3) 0.26580(14) 0.72567(12) 0.0485(7) Uani 1 1 d .
H4 H 0.9607 0.2738 0.7686 0.058 Uiso 1 1 calc R
C10 C 0.6669(3) 0.42829(15) 0.47935(13) 0.0502(7) Uani 1 1 d .
H10A H 0.6846 0.3848 0.4594 0.075 Uiso 1 1 calc R
H10B H 0.6540 0.4627 0.4469 0.075 Uiso 1 1 calc R
H10C H 0.5816 0.4254 0.5052 0.075 Uiso 1 1 calc R
C12 C 0.8966(3) 0.58773(14) 0.62727(15) 0.0557(8) Uani 1 1 d .
H12A H 0.8115 0.6130 0.6163 0.084 Uiso 1 1 calc R
H12B H 0.9802 0.6136 0.6152 0.084 Uiso 1 1 calc R
H12C H 0.8983 0.5796 0.6727 0.084 Uiso 1 1 calc R
C5 C 1.0409(3) 0.31666(13) 0.68837(12) 0.0425(6) Uani 1 1 d .
H5 H 1.0592 0.3594 0.7065 0.051 Uiso 1 1 calc R

loop_
_atom_site_aniso_label
_atom_site_aniso_U_11
_atom_site_aniso_U_22
_atom_site_aniso_U_33
_atom_site_aniso_U_23
_atom_site_aniso_U_13
_atom_site_aniso_U_12
Cl1 0.0868(6) 0.0591(5) 0.0617(5) 0.0254(4) -0.0096(4) -0.0301(4)
O1 0.0348(9) 0.0382(9) 0.0467(10) -0.0112(8) -0.0045(7) 0.0075(8)
O3 0.0468(10) 0.0470(11) 0.0451(10) -0.0111(9) -0.0111(8) 0.0025(9)
C16 0.0278(11) 0.0317(12) 0.0308(12) 0.0058(10) 0.0030(9) -0.0008(10)
C14 0.0301(11) 0.0324(12) 0.0367(13) -0.0003(11) -0.0005(10) 0.0017(11)
N1 0.0334(10) 0.0347(11) 0.0445(12) -0.0026(10) -0.0012(9) 0.0062(9)
C15 0.0285(11) 0.0296(12) 0.0302(12) 0.0034(10) 0.0022(9) -0.0018(10)
C7 0.0277(11) 0.0320(12) 0.0289(12) -0.0013(10) 0.0014(9) 0.0016(10)
C21 0.0293(12) 0.0388(14) 0.0338(13) 0.0074(11) 0.0005(10) -0.0033(11)
C8 0.0288(11) 0.0307(12) 0.0316(12) 0.0018(10) 0.0014(10) 0.0001(10)
C13 0.0257(11) 0.0367(13) 0.0333(12) 0.0016(11) 0.0004(10) -0.0002(10)
C17 0.0296(11) 0.0359(13) 0.0373(13) 0.0028(11) 0.0019(10) 0.0011(11)
C6 0.0228(10) 0.0304(12) 0.0329(12) -0.0003(11) -0.0048(9) 0.0017(10)
N2 0.0324(10) 0.0393(12) 0.0390(11) 0.0053(10) -0.0067(9) 0.0001(9)
C9 0.0299(12) 0.0372(13) 0.0311(12) 0.0070(11) 0.0009(10) -0.0019(11)
O2 0.0452(10) 0.0584(13) 0.0776(14) 0.0008(11) -0.0145(10) 0.0192(10)
C18 0.0388(13) 0.0373(13) 0.0445(15) 0.0043(12) 0.0050(12) 0.0076(12)
C23 0.0449(14) 0.0353(13) 0.0455(15) -0.0081(12) -0.0034(12) 0.0005(12)
C22 0.0375(13) 0.0441(15) 0.0447(15) -0.0029(13) -0.0094(12) -0.0089(12)
C11 0.0310(13) 0.0424(14) 0.0410(14) 0.0091(13) 0.0009(11) 0.0026(12)
C3 0.0392(13) 0.0375(14) 0.0427(15) 0.0125(12) -0.0080(11) -0.0083(12)
C20 0.0291(12) 0.0541(16) 0.0426(14) 0.0097(13) -0.0038(11) -0.0059(12)
C1 0.0426(13) 0.0321(13) 0.0394(14) -0.0057(12) 0.0069(11) 0.0015(12)
C2 0.0466(15) 0.0303(13) 0.0546(17) -0.0034(13) 0.0014(13) 0.0005(12)
C19 0.0283(12) 0.0559(18) 0.0504(16) 0.0117(14) 0.0042(12) 0.0099(13)
C4 0.0619(17) 0.0538(17) 0.0299(13) 0.0028(13) -0.0064(12) -0.0169(15)
C10 0.0388(14) 0.0555(17) 0.0562(17) 0.0111(15) -0.0189(13) -0.0030(13)
C12 0.0542(16) 0.0475(16) 0.0655(19) -0.0161(15) -0.0023(15) 0.0146(14)
C5 0.0541(15) 0.0398(14) 0.0337(13) -0.0039(12) -0.0060(12) -0.0129(13)

loop_
_atom_type_symbol
_atom_type_description
_atom_type_scat_dispersion_real
_atom_type_scat_dispersion_imag
_atom_type_scat_source
C C 0.0033 0.0016 'International Tables Vol C Tables 4.2.6.8 and 6.1.1.4'
H H 0.0000 0.0000 'International Tables Vol C Tables 4.2.6.8 and 6.1.1.4'
Cl Cl 0.1484 0.1585 'International Tables Vol C Tables 4.2.6.8 and 6.1.1.4'
N N 0.0061 0.0033 'International Tables Vol C Tables 4.2.6.8 and 6.1.1.4'
O O 0.0106 0.0060 'International Tables Vol C Tables 4.2.6.8 and 6.1.1.4'

loop_
_geom_angle_atom_site_label_1
_geom_angle_atom_site_label_2
_geom_angle_atom_site_label_3
_geom_angle
C13 O1 C14 116.73(18)
C21 C16 C17 118.4(2)
C21 C16 C15 119.4(2)
C17 C16 C15 122.2(2)
C15 C14 C23 123.5(2)
C15 C14 O1 122.7(2)
C23 C14 O1 113.8(2)
C13 N1 C11 120.0(2)
C13 N1 C12 121.4(2)
C11 N1 C12 118.6(2)
C14 C15 C16 118.0(2)
C14 C15 C7 120.7(2)
C16 C15 C7 121.3(2)
C8 C7 C15 109.17(19)
C8 C7 C6 110.52(17)
C15 C7 C6 111.31(18)
C8 C7 H7 108.6
C15 C7 H7 108.6
C6 C7 H7 108.6
C20 C21 C22 122.0(2)
C20 C21 C16 119.0(2)
C22 C21 C16 119.1(2)
C13 C8 C9 118.6(2)
C13 C8 C7 121.8(2)
C9 C8 C7 119.5(2)
C8 C13 O1 124.4(2)
C8 C13 N1 124.0(2)
O1 C13 N1 111.6(2)
C18 C17 C16 120.7(2)
C18 C17 H17 119.6
C16 C17 H17 119.6
C1 C6 C5 117.9(2)
C1 C6 C7 122.0(2)
C5 C6 C7 120.0(2)
C11 N2 C9 125.2(2)
C11 N2 C10 117.5(2)
C9 N2 C10 117.2(2)
O3 C9 N2 120.2(2)
O3 C9 C8 124.3(2)
N2 C9 C8 115.5(2)
C17 C18 C19 120.8(2)
C17 C18 H18 119.6
C19 C18 H18 119.6
C22 C23 C14 118.9(2)
C22 C23 H23 120.5
C14 C23 H23 120.5
C23 C22 C21 121.2(2)
C23 C22 H22 119.4
C21 C22 H22 119.4
O2 C11 N2 122.8(2)
O2 C11 N1 120.7(2)
N2 C11 N1 116.5(2)
C2 C3 C4 121.7(2)
C2 C3 Cl1 119.6(2)
C4 C3 Cl1 118.7(2)
C19 C20 C21 121.2(2)
C19 C20 H20 119.4
C21 C20 H20 119.4
C6 C1 C2 121.5(2)
C6 C1 H1 119.2
C2 C1 H1 119.2
C3 C2 C1 118.6(2)
C3 C2 H2 120.7
C1 C2 H2 120.7
C20 C19 C18 120.0(2)
C20 C19 H19 120.0
C18 C19 H19 120.0
C3 C4 C5 118.9(2)
C3 C4 H4 120.6
C5 C4 H4 120.6
N2 C10 H10A 109.5
N2 C10 H10B 109.5
H10A C10 H10B 109.5
N2 C10 H10C 109.5
H10A C10 H10C 109.5
H10B C10 H10C 109.5
N1 C12 H12A 109.5
N1 C12 H12B 109.5
H12A C12 H12B 109.5
N1 C12 H12C 109.5
H12A C12 H12C 109.5
H12B C12 H12C 109.5
C4 C5 C6 121.4(2)
C4 C5 H5 119.3
C6 C5 H5 119.3

loop_
_geom_bond_atom_site_label_1
_geom_bond_atom_site_label_2
_geom_bond_distance
Cl1 C3 1.743(2)
O1 C13 1.348(3)
O1 C14 1.404(3)
O3 C9 1.217(3)
C16 C21 1.414(3)
C16 C17 1.415(3)
C16 C15 1.430(3)
C14 C15 1.358(3)
C14 C23 1.399(3)
N1 C13 1.376(3)
N1 C11 1.383(3)
N1 C12 1.463(3)
C15 C7 1.516(3)
C7 C8 1.506(3)
C7 C6 1.527(3)
C7 H7 0.9800
C21 C20 1.413(3)
C21 C22 1.414(3)
C8 C13 1.335(3)
C8 C9 1.435(3)
C17 C18 1.364(3)
C17 H17 0.9300
C6 C1 1.382(3)
C6 C5 1.384(3)
N2 C11 1.368(3)
N2 C9 1.404(3)
N2 C10 1.467(3)
O2 C11 1.220(3)
C18 C19 1.395(4)
C18 H18 0.9300
C23 C22 1.353(3)
C23 H23 0.9300
C22 H22 0.9300
C3 C2 1.360(4)
C3 C4 1.374(4)
C20 C19 1.357(4)
C20 H20 0.9300
C1 C2 1.385(3)
C1 H1 0.9300
C2 H2 0.9300
C19 H19 0.9300
C4 C5 1.374(3)
C4 H4 0.9300
C10 H10A 0.9600
C10 H10B 0.9600
C10 H10C 0.9600
C12 H12A 0.9600
C12 H12B 0.9600
C12 H12C 0.9600
C5 H5 0.9300

loop_
_geom_torsion_atom_site_label_1
_geom_torsion_atom_site_label_2
_geom_torsion_atom_site_label_3
_geom_torsion_atom_site_label_4
_geom_torsion
C13 O1 C14 C15 -12.5(3)
C13 O1 C14 C23 166.4(2)
C23 C14 C15 C16 -1.8(4)
O1 C14 C15 C16 177.0(2)
C23 C14 C15 C7 176.4(2)
O1 C14 C15 C7 -4.8(3)
C21 C16 C15 C14 0.9(3)
C17 C16 C15 C14 -179.2(2)
C21 C16 C15 C7 -177.3(2)
C17 C16 C15 C7 2.6(3)
C14 C15 C7 C8 19.5(3)
C16 C15 C7 C8 -162.3(2)
C14 C15 C7 C6 -102.8(2)
C16 C15 C7 C6 75.4(3)
C17 C16 C21 C20 0.8(3)
C15 C16 C21 C20 -179.3(2)
C17 C16 C21 C22 -179.4(2)
C15 C16 C21 C22 0.5(3)
C15 C7 C8 C13 -19.7(3)
C6 C7 C8 C13 103.1(2)
C15 C7 C8 C9 164.42(19)
C6 C7 C8 C9 -72.8(3)
C9 C8 C13 O1 -179.6(2)
C7 C8 C13 O1 4.4(4)
C9 C8 C13 N1 0.3(4)
C7 C8 C13 N1 -175.6(2)
C14 O1 C13 C8 12.8(3)
C14 O1 C13 N1 -167.13(19)
C11 N1 C13 C8 1.7(4)
C12 N1 C13 C8 -178.1(2)
C11 N1 C13 O1 -178.38(19)
C12 N1 C13 O1 1.9(3)
C21 C16 C17 C18 -1.0(3)
C15 C16 C17 C18 179.1(2)
C8 C7 C6 C1 105.4(2)
C15 C7 C6 C1 -133.1(2)
C8 C7 C6 C5 -71.6(3)
C15 C7 C6 C5 49.9(3)
C11 N2 C9 O3 -179.4(2)
C10 N2 C9 O3 4.8(3)
C11 N2 C9 C8 1.1(3)
C10 N2 C9 C8 -174.7(2)
C13 C8 C9 O3 178.8(2)
C7 C8 C9 O3 -5.1(3)
C13 C8 C9 N2 -1.6(3)
C7 C8 C9 N2 174.41(19)
C16 C17 C18 C19 0.7(4)
C15 C14 C23 C22 1.3(4)
O1 C14 C23 C22 -177.7(2)
C14 C23 C22 C21 0.3(4)
C20 C21 C22 C23 178.7(2)
C16 C21 C22 C23 -1.1(4)
C9 N2 C11 O2 -179.4(2)
C10 N2 C11 O2 -3.6(4)
C9 N2 C11 N1 0.8(3)
C10 N2 C11 N1 176.6(2)
C13 N1 C11 O2 178.1(2)
C12 N1 C11 O2 -2.2(4)
C13 N1 C11 N2 -2.1(3)
C12 N1 C11 N2 177.6(2)
C22 C21 C20 C19 179.9(2)
C16 C21 C20 C19 -0.3(4)
C5 C6 C1 C2 0.9(4)
C7 C6 C1 C2 -176.2(2)
C4 C3 C2 C1 -0.4(4)
Cl1 C3 C2 C1 178.50(19)
C6 C1 C2 C3 -0.5(4)
C21 C20 C19 C18 0.0(4)
C17 C18 C19 C20 -0.2(4)
C2 C3 C4 C5 0.7(4)
Cl1 C3 C4 C5 -178.2(2)
C3 C4 C5 C6 -0.2(4)
C1 C6 C5 C4 -0.6(4)
C7 C6 C5 C4 176.6(2)
